data_2215778
loop_
_publ_author_name
'Makuteswaran Sridharan'
'Karnam J. Rajendra Prasad'
'Matthias Zeller'

_publ_section_title
;
 2,2,8-Trimethyl-2,3-dihydropyrano[2,3-<i>a</i>]carbazol-4(11<i>H</i>)-one
;
_journal_coeditor_code BI2241
_journal_issue 11
_journal_name_full 'Acta Crystallographica Section E'
_journal_page_first o4344
_journal_page_last o4344
_journal_paper_doi 10.1107/S1600536807050015
_journal_volume 63
_journal_year 2007
_chemical_formula_iupac 'C18 H17 N O2'
_chemical_formula_moiety 'C18 H17 N O2'
_chemical_formula_sum 'C18 H17 N O2'
_chemical_formula_weight 279.33
_chemical_name_systematic
;
2,2,8-Trimethyl-2,3-dihydropyrano[2,3-<i>a</i>]carbazol-4(11<i>H</i>)-one
;
_space_group_IT_number 14
_symmetry_cell_setting monoclinic
_symmetry_space_group_name_Hall '-P 2yn'
_symmetry_space_group_name_H-M 'P 1 21/n 1'
_atom_sites_solution_hydrogens geom
_atom_sites_solution_primary direct
_atom_sites_solution_secondary difmap
_cell_angle_alpha 90.00
_cell_angle_beta 99.1520(10)
_cell_angle_gamma 90.00
_cell_formula_units_Z 4
_cell_length_a 6.7323(3)
_cell_length_b 14.3303(7)
_cell_length_c 15.6502(8)
_cell_measurement_reflns_used 5575
_cell_measurement_temperature 298(2)
_cell_measurement_theta_max 30.49
_cell_measurement_theta_min 2.64
_cell_volume 1490.65(12)
_computing_cell_refinement 'SAINT-Plus (Bruker, 2003)'
_computing_data_collection 'SMART (Bruker, 2003)'
_computing_data_reduction 'SAINT-Plus (Bruker, 2003)'
_computing_molecular_graphics 'SHELXTL (Bruker, 2003)'
_computing_publication_material 'SHELXTL (Bruker, 2003)'
_computing_structure_refinement 'SHELXTL (Bruker, 2003)'
_computing_structure_solution 'SHELXTL (Bruker, 2003)'
_diffrn_ambient_temperature 298(2)
_diffrn_measured_fraction_theta_full 0.998
_diffrn_measured_fraction_theta_max 0.998
_diffrn_measurement_device_type 'Bruker SMART APEX CCD'
_diffrn_measurement_method \w
_diffrn_radiation_monochromator graphite
_diffrn_radiation_source 'fine-focus sealed tube'
_diffrn_radiation_type MoK\a
_diffrn_radiation_wavelength 0.71073
_diffrn_reflns_av_R_equivalents 0.0272
_diffrn_reflns_av_sigmaI/netI 0.0268
_diffrn_reflns_limit_h_max 8
_diffrn_reflns_limit_h_min -8
_diffrn_reflns_limit_k_max 19
_diffrn_reflns_limit_k_min -18
_diffrn_reflns_limit_l_max 16
_diffrn_reflns_limit_l_min -20
_diffrn_reflns_number 11129
_diffrn_reflns_theta_full 28.28
_diffrn_reflns_theta_max 28.28
_diffrn_reflns_theta_min 1.94
_diffrn_standards_number 0
_exptl_absorpt_coefficient_mu 0.081
_exptl_absorpt_correction_T_max 0.986
_exptl_absorpt_correction_T_min 0.906
_exptl_absorpt_correction_type multi-scan
_exptl_absorpt_process_details '(SADABS; Bruker, 2007)'
_exptl_crystal_colour yellow
_exptl_crystal_density_diffrn 1.245
_exptl_crystal_density_method 'not measured'
_exptl_crystal_description plate
_exptl_crystal_F_000 592
_exptl_crystal_size_max 0.47
_exptl_crystal_size_mid 0.43
_exptl_crystal_size_min 0.17
_refine_diff_density_max 0.195
_refine_diff_density_min -0.202
_refine_ls_extinction_method none
_refine_ls_goodness_of_fit_ref 1.060
_refine_ls_hydrogen_treatment constr
_refine_ls_matrix_type full
_refine_ls_number_parameters 193
_refine_ls_number_reflns 3676
_refine_ls_number_restraints 0
_refine_ls_restrained_S_all 1.060
_refine_ls_R_factor_all 0.0690
_refine_ls_R_factor_gt 0.0547
_refine_ls_shift/su_max 0.001
_refine_ls_shift/su_mean 0.000
_refine_ls_structure_factor_coef Fsqd
_refine_ls_weighting_details 'calc w=1/[\s^2^(Fo^2^)+(0.0715P)^2^+0.208P] where P=(Fo^2^+2Fc^2^)/3'
_refine_ls_weighting_scheme calc
_refine_ls_wR_factor_gt 0.1390
_refine_ls_wR_factor_ref 0.1497
_reflns_number_gt 2866
_reflns_number_total 3676
_reflns_threshold_expression I>2\s(I)
_cod_data_source_file bi2241.cif
_cod_data_source_block I
_cod_original_sg_symbol_H-M 'P 21/n'
_cod_database_code 2215778
_cod_database_fobs_code 2215778

loop_
_symmetry_equiv_pos_as_xyz
'x, y, z'
'-x+1/2, y+1/2, -z+1/2'
'-x, -y, -z'
'x-1/2, -y-1/2, z-1/2'

loop_
_atom_site_type_symbol
_atom_site_label
_atom_site_fract_x
_atom_site_fract_y
_atom_site_fract_z
_atom_site_U_iso_or_equiv
_atom_site_adp_type
_atom_site_calc_flag
_atom_site_refinement_flags
_atom_site_occupancy
C C1 -0.2265(2) 0.28205(10) 0.33056(10) 0.0548(4) Uani d . 1
C C2 -0.3687(3) 0.21301(11) 0.33728(12) 0.0634(4) Uani d . 1
H H2 -0.3726 0.1582 0.3052 0.076 Uiso calc R 1
C C3 -0.5030(3) 0.22888(12) 0.39311(12) 0.0668(4) Uani d . 1
H H3 -0.5999 0.1837 0.3978 0.080 Uiso calc R 1
C C4 -0.5010(2) 0.31017(12) 0.44367(11) 0.0629(4) Uani d . 1
C C5 -0.3611(2) 0.37843(11) 0.43512(10) 0.0584(4) Uani d . 1
H H5 -0.3591 0.4332 0.4671 0.070 Uiso calc R 1
C C6 -0.2224(2) 0.36555(10) 0.37862(10) 0.0526(3) Uani d . 1
C C7 -0.0635(2) 0.42209(10) 0.35340(10) 0.0516(3) Uani d . 1
C C8 0.0111(3) 0.51209(10) 0.37606(11) 0.0588(4) Uani d . 1
H H8 -0.0448 0.5482 0.4155 0.071 Uiso calc R 1
C C9 0.1672(3) 0.54513(10) 0.33884(11) 0.0598(4) Uani d . 1
H H9 0.2182 0.6042 0.3540 0.072 Uiso calc R 1
C C10 0.2537(2) 0.49222(10) 0.27784(10) 0.0529(4) Uani d . 1
C C11 0.1767(2) 0.40375(9) 0.25316(9) 0.0493(3) Uani d . 1
C C12 0.0202(2) 0.36987(9) 0.29234(9) 0.0507(3) Uani d . 1
C C13 0.4290(2) 0.52526(10) 0.24281(11) 0.0586(4) Uani d . 1
C C14 0.5098(2) 0.46048(12) 0.18106(11) 0.0624(4) Uani d . 1
H H14A 0.6162 0.4230 0.2133 0.075 Uiso calc R 1
H H14B 0.5690 0.4975 0.1397 0.075 Uiso calc R 1
C C15 0.3540(2) 0.39582(11) 0.13186(10) 0.0572(4) Uani d . 1
C C16 0.1999(3) 0.44889(14) 0.06790(12) 0.0786(5) Uani d . 1
H H16A 0.1010 0.4061 0.0397 0.118 Uiso calc R 1
H H16B 0.2665 0.4788 0.0254 0.118 Uiso calc R 1
H H16C 0.1353 0.4951 0.0983 0.118 Uiso calc R 1
C C17 0.4503(3) 0.31758(13) 0.08771(13) 0.0752(5) Uani d . 1
H H17A 0.5383 0.2825 0.1302 0.113 Uiso calc R 1
H H17B 0.5262 0.3435 0.0464 0.113 Uiso calc R 1
H H17C 0.3474 0.2773 0.0585 0.113 Uiso calc R 1
C C18 -0.6477(3) 0.32132(15) 0.50596(15) 0.0853(6) Uani d . 1
H H18A -0.6206 0.2752 0.5508 0.128 Uiso calc R 1
H H18B -0.7823 0.3133 0.4757 0.128 Uiso calc R 1
H H18C -0.6340 0.3825 0.5312 0.128 Uiso calc R 1
N N1 -0.0805(2) 0.28588(8) 0.27825(9) 0.0576(3) Uani d . 1
H H1 -0.0560 0.2432 0.2428 0.069 Uiso calc R 1
O O1 0.24620(16) 0.34866(7) 0.19360(7) 0.0575(3) Uani d . 1
O O2 0.5125(2) 0.59946(8) 0.26454(10) 0.0843(4) Uani d . 1

loop_
_atom_site_aniso_label
_atom_site_aniso_U_11
_atom_site_aniso_U_22
_atom_site_aniso_U_33
_atom_site_aniso_U_12
_atom_site_aniso_U_13
_atom_site_aniso_U_23
C1 0.0618(8) 0.0458(7) 0.0563(8) 0.0020(6) 0.0083(7) 0.0034(6)
C2 0.0711(10) 0.0477(8) 0.0707(10) -0.0062(7) 0.0087(8) 0.0035(7)
C3 0.0645(9) 0.0586(9) 0.0762(11) -0.0068(7) 0.0081(8) 0.0147(8)
C4 0.0586(9) 0.0653(9) 0.0652(10) 0.0051(7) 0.0107(7) 0.0141(8)
C5 0.0636(9) 0.0545(8) 0.0574(9) 0.0066(7) 0.0109(7) 0.0028(7)
C6 0.0583(8) 0.0455(7) 0.0530(8) 0.0029(6) 0.0054(6) 0.0024(6)
C7 0.0578(8) 0.0451(7) 0.0514(8) 0.0021(6) 0.0070(6) -0.0006(6)
C8 0.0713(9) 0.0454(7) 0.0608(9) 0.0019(7) 0.0139(7) -0.0093(7)
C9 0.0726(10) 0.0404(7) 0.0656(10) -0.0044(6) 0.0088(8) -0.0068(6)
C10 0.0609(8) 0.0419(7) 0.0549(8) 0.0009(6) 0.0062(7) 0.0029(6)
C11 0.0567(8) 0.0410(7) 0.0495(8) 0.0053(5) 0.0062(6) 0.0007(5)
C12 0.0585(8) 0.0395(7) 0.0532(8) 0.0019(6) 0.0059(6) -0.0004(6)
C13 0.0664(9) 0.0450(7) 0.0635(9) -0.0008(6) 0.0076(7) 0.0111(7)
C14 0.0604(9) 0.0648(9) 0.0630(10) 0.0008(7) 0.0126(7) 0.0067(7)
C15 0.0622(9) 0.0571(8) 0.0527(8) 0.0067(7) 0.0109(7) 0.0043(7)
C16 0.0902(13) 0.0816(12) 0.0591(10) 0.0178(10) -0.0030(9) 0.0066(9)
C17 0.0800(12) 0.0753(11) 0.0736(12) 0.0118(9) 0.0231(10) -0.0075(9)
C18 0.0736(12) 0.0920(14) 0.0956(15) 0.0030(10) 0.0295(11) 0.0134(11)
N1 0.0692(8) 0.0410(6) 0.0644(8) -0.0036(5) 0.0167(6) -0.0077(5)
O1 0.0684(6) 0.0458(5) 0.0607(6) 0.0031(5) 0.0174(5) -0.0034(4)
O2 0.0984(10) 0.0509(6) 0.1084(11) -0.0191(6) 0.0310(8) -0.0011(6)

loop_
_atom_type_symbol
_atom_type_description
_atom_type_scat_dispersion_real
_atom_type_scat_dispersion_imag
_atom_type_scat_source
C C 0.0033 0.0016 'International Tables Vol C Tables 4.2.6.8 and 6.1.1.4'
H H 0.0000 0.0000 'International Tables Vol C Tables 4.2.6.8 and 6.1.1.4'
N N 0.0061 0.0033 'International Tables Vol C Tables 4.2.6.8 and 6.1.1.4'
O O 0.0106 0.0060 'International Tables Vol C Tables 4.2.6.8 and 6.1.1.4'

loop_
_geom_angle_atom_site_label_1
_geom_angle_atom_site_label_2
_geom_angle_atom_site_label_3
_geom_angle
N1 C1 C2 129.63(15)
N1 C1 C6 109.13(13)
C2 C1 C6 121.18(16)
C3 C2 C1 117.43(16)
C3 C2 H2 121.3
C1 C2 H2 121.3
C2 C3 C4 123.17(16)
C2 C3 H3 118.4
C4 C3 H3 118.4
C5 C4 C3 118.55(16)
C5 C4 C18 121.14(17)
C3 C4 C18 120.31(17)
C4 C5 C6 120.24(15)
C4 C5 H5 119.9
C6 C5 H5 119.9
C5 C6 C1 119.41(15)
C5 C6 C7 134.19(14)
C1 C6 C7 106.40(13)
C12 C7 C8 119.66(14)
C12 C7 C6 106.39(12)
C8 C7 C6 133.94(14)
C9 C8 C7 118.57(14)
C9 C8 H8 120.7
C7 C8 H8 120.7
C8 C9 C10 121.97(14)
C8 C9 H9 119.0
C10 C9 H9 119.0
C11 C10 C9 119.82(14)
C11 C10 C13 118.46(14)
C9 C10 C13 121.64(13)
O1 C11 C12 117.89(12)
O1 C11 C10 124.19(14)
C12 C11 C10 117.92(13)
N1 C12 C11 128.43(13)
N1 C12 C7 109.52(13)
C11 C12 C7 122.03(13)
O2 C13 C10 122.73(16)
O2 C13 C14 121.16(16)
C10 C13 C14 116.04(13)
C13 C14 C15 114.35(14)
C13 C14 H14A 108.7
C15 C14 H14A 108.7
C13 C14 H14B 108.7
C15 C14 H14B 108.7
H14A C14 H14B 107.6
O1 C15 C14 108.85(12)
O1 C15 C17 104.62(13)
C14 C15 C17 111.85(14)
O1 C15 C16 107.87(14)
C14 C15 C16 111.86(14)
C17 C15 C16 111.43(15)
C15 C16 H16A 109.5
C15 C16 H16B 109.5
H16A C16 H16B 109.5
C15 C16 H16C 109.5
H16A C16 H16C 109.5
H16B C16 H16C 109.5
C15 C17 H17A 109.5
C15 C17 H17B 109.5
H17A C17 H17B 109.5
C15 C17 H17C 109.5
H17A C17 H17C 109.5
H17B C17 H17C 109.5
C4 C18 H18A 109.5
C4 C18 H18B 109.5
H18A C18 H18B 109.5
C4 C18 H18C 109.5
H18A C18 H18C 109.5
H18B C18 H18C 109.5
C1 N1 C12 108.56(12)
C1 N1 H1 125.7
C12 N1 H1 125.7
C11 O1 C15 116.44(11)

loop_
_geom_bond_atom_site_label_1
_geom_bond_atom_site_label_2
_geom_bond_distance
C1 N1 1.377(2)
C1 C2 1.392(2)
C1 C6 1.411(2)
C2 C3 1.372(3)
C2 H2 0.930
C3 C4 1.407(3)
C3 H3 0.930
C4 C5 1.379(2)
C4 C18 1.502(3)
C5 C6 1.397(2)
C5 H5 0.930
C6 C7 1.446(2)
C7 C12 1.401(2)
C7 C8 1.409(2)
C8 C9 1.364(2)
C8 H8 0.930
C9 C10 1.415(2)
C9 H9 0.930
C10 C11 1.4006(19)
C10 C13 1.457(2)
C11 O1 1.3600(17)
C11 C12 1.388(2)
C12 N1 1.3816(18)
C13 O2 1.2254(19)
C13 C14 1.503(2)
C14 C15 1.515(2)
C14 H14A 0.970
C14 H14B 0.970
C15 O1 1.4628(19)
C15 C17 1.516(2)
C15 C16 1.525(2)
C16 H16A 0.960
C16 H16B 0.960
C16 H16C 0.960
C17 H17A 0.960
C17 H17B 0.960
C17 H17C 0.960
C18 H18A 0.960
C18 H18B 0.960
C18 H18C 0.960
N1 H1 0.860

loop_
_geom_hbond_atom_site_label_D
_geom_hbond_atom_site_label_H
_geom_hbond_atom_site_label_A
_geom_hbond_site_symmetry_A
_geom_hbond_distance_DH
_geom_hbond_distance_HA
_geom_hbond_distance_DA
_geom_hbond_angle_DHA
N1 H1 O2 2_545 0.86 2.09 2.8093(17) 141
C14 H14A Cg1 1_655 0.97 2.58 3.534(2) 168
C18 H18B Cg1 1_455 0.96 3.00 3.881(2) 153

loop_
_geom_torsion_atom_site_label_1
_geom_torsion_atom_site_label_2
_geom_torsion_atom_site_label_3
_geom_torsion_atom_site_label_4
_geom_torsion
N1 C1 C2 C3 -177.57(15)
C6 C1 C2 C3 -0.7(2)
C1 C2 C3 C4 -0.8(3)
C2 C3 C4 C5 1.8(2)
C2 C3 C4 C18 -177.69(17)
C3 C4 C5 C6 -1.3(2)
C18 C4 C5 C6 178.20(15)
C4 C5 C6 C1 -0.1(2)
C4 C5 C6 C7 178.32(15)
N1 C1 C6 C5 178.62(13)
C2 C1 C6 C5 1.2(2)
N1 C1 C6 C7 -0.24(16)
C2 C1 C6 C7 -177.66(14)
C5 C6 C7 C12 -178.99(15)
C1 C6 C7 C12 -0.39(16)
C5 C6 C7 C8 -0.4(3)
C1 C6 C7 C8 178.22(16)
C12 C7 C8 C9 -1.4(2)
C6 C7 C8 C9 -179.89(16)
C7 C8 C9 C10 0.7(2)
C8 C9 C10 C11 1.0(2)
C8 C9 C10 C13 -175.75(15)
C9 C10 C11 O1 178.33(13)
C13 C10 C11 O1 -4.8(2)
C9 C10 C11 C12 -2.1(2)
C13 C10 C11 C12 174.82(13)
O1 C11 C12 N1 -1.0(2)
C10 C11 C12 N1 179.38(14)
O1 C11 C12 C7 -178.97(13)
C10 C11 C12 C7 1.4(2)
C8 C7 C12 N1 -177.97(13)
C6 C7 C12 N1 0.88(16)
C8 C7 C12 C11 0.4(2)
C6 C7 C12 C11 179.20(12)
C11 C10 C13 O2 -175.96(15)
C9 C10 C13 O2 0.9(2)
C11 C10 C13 C14 1.0(2)
C9 C10 C13 C14 177.85(14)
O2 C13 C14 C15 -155.34(16)
C10 C13 C14 C15 27.62(19)
C13 C14 C15 O1 -51.15(17)
C13 C14 C15 C17 -166.25(14)
C13 C14 C15 C16 67.95(19)
C2 C1 N1 C12 177.92(16)
C6 C1 N1 C12 0.78(17)
C11 C12 N1 C1 -179.23(14)
C7 C12 N1 C1 -1.04(17)
C12 C11 O1 C15 158.45(12)
C10 C11 O1 C15 -21.94(19)
C14 C15 O1 C11 48.52(16)
C17 C15 O1 C11 168.22(13)
C16 C15 O1 C11 -73.05(16)

loop_
_cod_related_entry_id
_cod_related_entry_database
_cod_related_entry_code
1 ChemSpider 21121404
